data_7701555
loop_
_publ_author_name
'Sch\"uler, Philipp'
'G\"orls, Helmar'
'Westerhausen, Matthias'
'Krieck, Sven'

_publ_section_title
;
 Bis(trimethylsilyl)amide complexes of s-block metals with bidentate ether
 and amine ligands.
;
_journal_issue 24
_journal_name_full 'Dalton transactions (Cambridge, England : 2003)'
_journal_page_first 8966
_journal_page_last 8975
_journal_paper_doi 10.1039/c9dt01426h
_journal_volume 48
_journal_year 2019
_chemical_formula_moiety 'C17 H49 Ca N3 O Si4'
_chemical_formula_sum 'C17 H49 Ca N3 O Si4'
_chemical_formula_weight 464.03
_space_group_IT_number 15
_space_group_name_Hall '-C 2yc'
_space_group_name_H-M_alt 'C 1 2/c 1'
_symmetry_cell_setting monoclinic
_symmetry_space_group_name_Hall '-C 2yc'
_symmetry_space_group_name_H-M 'C 1 2/c 1'
_atom_sites_solution_hydrogens geom
_atom_sites_solution_primary direct
_atom_sites_solution_secondary difmap
_audit_creation_method SHELXL-97
_audit_update_record
;
2019-04-01 deposited with the CCDC.	2019-05-10 downloaded from the CCDC.
;
_cell_angle_alpha 90
_cell_angle_beta 100.288(2)
_cell_angle_gamma 90
_cell_formula_units_Z 4
_cell_length_a 8.5730(2)
_cell_length_b 17.0814(6)
_cell_length_c 20.3873(7)
_cell_measurement_reflns_used 10364
_cell_measurement_temperature 133(2)
_cell_measurement_theta_max 27.43
_cell_measurement_theta_min 2.03
_cell_volume 2937.49(16)
_computing_cell_refinement DENZO
_computing_data_collection COLLECT
_computing_data_reduction DENZO
_computing_molecular_graphics SHELXTL/PC
_computing_publication_material SHELXL-97
_computing_structure_refinement 'SHELXL-97 (Sheldrick, 2008)'
_computing_structure_solution 'SHELXS-97 (Sheldrick, 2008)'
_diffrn_ambient_temperature 133(2)
_diffrn_measured_fraction_theta_full 0.992
_diffrn_measured_fraction_theta_max 0.992
_diffrn_measurement_device_type KappaCCD
_diffrn_measurement_method 'phi- + omega'
_diffrn_radiation_monochromator graphite
_diffrn_radiation_source 'fine-focus sealed tube'
_diffrn_radiation_type MoK\a
_diffrn_radiation_wavelength 0.71073
_diffrn_reflns_av_R_equivalents 0.0346
_diffrn_reflns_av_sigmaI/netI 0.0288
_diffrn_reflns_limit_h_max 10
_diffrn_reflns_limit_h_min -11
_diffrn_reflns_limit_k_max 22
_diffrn_reflns_limit_k_min -22
_diffrn_reflns_limit_l_max 26
_diffrn_reflns_limit_l_min -26
_diffrn_reflns_number 10364
_diffrn_reflns_theta_full 27.43
_diffrn_reflns_theta_max 27.43
_diffrn_reflns_theta_min 2.03
_exptl_absorpt_coefficient_mu 0.388
_exptl_absorpt_correction_T_max 0.7456
_exptl_absorpt_correction_T_min 0.7032
_exptl_absorpt_correction_type multi-scan
_exptl_absorpt_process_details 'SADABS, Bruker-AXS, 2002'
_exptl_crystal_colour colourless
_exptl_crystal_density_diffrn 1.049
_exptl_crystal_density_method 'not measured'
_exptl_crystal_description prism
_exptl_crystal_F_000 1024
_exptl_crystal_size_max 0.122
_exptl_crystal_size_mid 0.108
_exptl_crystal_size_min 0.102
_refine_diff_density_max 0.383
_refine_diff_density_min -0.274
_refine_diff_density_rms 0.048
_refine_ls_extinction_method none
_refine_ls_goodness_of_fit_ref 1.076
_refine_ls_hydrogen_treatment constr
_refine_ls_matrix_type full
_refine_ls_number_parameters 156
_refine_ls_number_reflns 3336
_refine_ls_number_restraints 0
_refine_ls_restrained_S_all 1.076
_refine_ls_R_factor_all 0.0489
_refine_ls_R_factor_gt 0.0405
_refine_ls_shift/su_max 0.001
_refine_ls_shift/su_mean 0.000
_refine_ls_structure_factor_coef Fsqd
_refine_ls_weighting_details 'calc w=1/[\s^2^(Fo^2^)+(0.0263P)^2^+4.3681P] where P=(Fo^2^+2Fc^2^)/3'
_refine_ls_weighting_scheme calc
_refine_ls_wR_factor_gt 0.0879
_refine_ls_wR_factor_ref 0.0930
_reflns_number_gt 2910
_reflns_number_total 3336
_reflns_threshold_expression >2sigma(I)
_cod_data_source_file c9dt01426h2.cif
_cod_data_source_block FO6426
_cod_original_sg_symbol_H-M 'C 2/c'
_cod_database_code 7701555

loop_
_symmetry_equiv_pos_as_xyz
'x, y, z'
'-x, y, -z+1/2'
'x+1/2, y+1/2, z'
'-x+1/2, y+1/2, -z+1/2'
'-x, -y, -z'
'x, -y, z-1/2'
'-x+1/2, -y+1/2, -z'
'x+1/2, -y+1/2, z-1/2'

loop_
_atom_site_label
_atom_site_type_symbol
_atom_site_fract_x
_atom_site_fract_y
_atom_site_fract_z
_atom_site_U_iso_or_equiv
_atom_site_adp_type
_atom_site_occupancy
_atom_site_symmetry_multiplicity
_atom_site_calc_flag
_atom_site_refinement_flags
_atom_site_disorder_assembly
_atom_site_disorder_group
Ca1 Ca 0.5000 0.55834(3) 0.2500 0.03175(14) Uani 1 2 d S . .
Si1 Si 0.76624(6) 0.60411(3) 0.39585(3) 0.03190(14) Uani 1 1 d . . .
Si2 Si 0.44075(6) 0.67825(3) 0.37050(2) 0.02895(13) Uani 1 1 d . A .
N1 N 0.58322(17) 0.61871(9) 0.35052(7) 0.0271(3) Uani 1 1 d . A .
C1 C 0.7668(4) 0.5558(2) 0.47841(13) 0.0843(11) Uani 1 1 d . A .
H1A H 0.8762 0.5503 0.5021 0.127 Uiso 1 1 calc R . .
H1B H 0.7177 0.5040 0.4713 0.127 Uiso 1 1 calc R . .
H1C H 0.7067 0.5880 0.5050 0.127 Uiso 1 1 calc R . .
C2 C 0.8854(3) 0.69594(15) 0.41344(15) 0.0601(7) Uani 1 1 d . A .
H2A H 0.9911 0.6831 0.4382 0.090 Uiso 1 1 calc R . .
H2B H 0.8322 0.7315 0.4401 0.090 Uiso 1 1 calc R . .
H2C H 0.8953 0.7214 0.3713 0.090 Uiso 1 1 calc R . .
C3 C 0.8884(3) 0.53868(15) 0.35047(12) 0.0538(6) Uani 1 1 d . A .
H3A H 0.9945 0.5323 0.3773 0.081 Uiso 1 1 calc R . .
H3B H 0.8973 0.5623 0.3075 0.081 Uiso 1 1 calc R . .
H3C H 0.8371 0.4874 0.3430 0.081 Uiso 1 1 calc R . .
C4 C 0.4888(3) 0.78572(12) 0.37002(12) 0.0475(5) Uani 1 1 d . . .
H4A H 0.3991 0.8160 0.3802 0.071 Uiso 1 1 calc R A .
H4B H 0.5093 0.8006 0.3259 0.071 Uiso 1 1 calc R . .
H4C H 0.5831 0.7965 0.4037 0.071 Uiso 1 1 calc R . .
C5 C 0.3812(3) 0.65790(14) 0.45324(10) 0.0442(5) Uani 1 1 d . . .
H5A H 0.2946 0.6931 0.4593 0.066 Uiso 1 1 calc R A .
H5B H 0.4722 0.6665 0.4891 0.066 Uiso 1 1 calc R . .
H5C H 0.3457 0.6035 0.4545 0.066 Uiso 1 1 calc R . .
C6 C 0.2549(2) 0.66467(13) 0.30562(9) 0.0359(4) Uani 1 1 d . . .
H6A H 0.2218 0.6097 0.3049 0.054 Uiso 1 1 calc R A .
H6B H 0.2766 0.6794 0.2617 0.054 Uiso 1 1 calc R . .
H6C H 0.1701 0.6979 0.3168 0.054 Uiso 1 1 calc R . .
O1 O 0.6068(12) 0.4498(4) 0.2100(5) 0.0314(14) Uani 0.50 1 d P A -1
C9 C 0.6583(16) 0.4423(6) 0.1461(8) 0.052(4) Uani 0.50 1 d P A -1
H9A H 0.6498 0.4932 0.1235 0.078 Uiso 0.50 1 calc PR A -1
H9B H 0.5910 0.4042 0.1184 0.078 Uiso 0.50 1 calc PR A -1
H9C H 0.7687 0.4246 0.1533 0.078 Uiso 0.50 1 calc PR A -1
C10 C 0.6166(6) 0.3766(2) 0.2454(2) 0.0379(9) Uani 0.50 1 d P A -1
H10A H 0.7277 0.3578 0.2547 0.045 Uiso 0.50 1 calc PR A -1
H10B H 0.5506 0.3365 0.2184 0.045 Uiso 0.50 1 calc PR A -1
N2A N 0.4013(14) 0.4291(5) 0.3001(5) 0.0237(13) Uani 0.50 1 d P A -1
C9A C 0.3541(13) 0.4408(7) 0.3638(8) 0.040(3) Uani 0.50 1 d P A -1
H9AA H 0.2501 0.4664 0.3572 0.060 Uiso 0.50 1 calc PR A -1
H9AB H 0.4322 0.4740 0.3919 0.060 Uiso 0.50 1 calc PR A -1
H9AC H 0.3477 0.3901 0.3856 0.060 Uiso 0.50 1 calc PR A -1
C7A C 0.5569(5) 0.3909(2) 0.31019(19) 0.0323(8) Uani 0.50 1 d P A -1
H7AA H 0.5499 0.3403 0.3330 0.039 Uiso 0.50 1 calc PR A -1
H7AB H 0.6344 0.4241 0.3396 0.039 Uiso 0.50 1 calc PR A -1
C8A C 0.2817(6) 0.3780(3) 0.2594(2) 0.0421(10) Uani 0.50 1 d P A -1
H8AA H 0.1779 0.4037 0.2527 0.063 Uiso 0.50 1 calc PR A -1
H8AB H 0.2759 0.3280 0.2825 0.063 Uiso 0.50 1 calc PR A -1
H8AC H 0.3123 0.3684 0.2160 0.063 Uiso 0.50 1 calc PR A -1

loop_
_atom_site_aniso_label
_atom_site_aniso_U_11
_atom_site_aniso_U_22
_atom_site_aniso_U_33
_atom_site_aniso_U_23
_atom_site_aniso_U_13
_atom_site_aniso_U_12
Ca1 0.0588(4) 0.0192(2) 0.0184(2) 0.000 0.0100(2) 0.000
Si1 0.0337(3) 0.0354(3) 0.0237(2) 0.0032(2) -0.00295(19) -0.0020(2)
Si2 0.0325(3) 0.0303(3) 0.0233(2) -0.0037(2) 0.00292(19) -0.0064(2)
N1 0.0282(7) 0.0303(8) 0.0215(7) 0.0015(6) 0.0010(6) -0.0058(6)
C1 0.0674(18) 0.136(3) 0.0459(15) 0.0469(18) -0.0007(13) 0.0097(19)
C2 0.0340(12) 0.0510(15) 0.087(2) -0.0202(14) -0.0112(12) -0.0050(10)
C3 0.0567(14) 0.0475(14) 0.0512(14) -0.0047(11) -0.0063(11) 0.0169(11)
C4 0.0455(12) 0.0324(11) 0.0599(14) -0.0019(10) -0.0032(10) -0.0030(9)
C5 0.0520(13) 0.0530(13) 0.0291(10) -0.0086(9) 0.0113(9) -0.0033(10)
C6 0.0302(9) 0.0456(12) 0.0312(10) -0.0060(8) 0.0034(7) -0.0014(8)
O1 0.046(3) 0.028(4) 0.023(3) 0.000(2) 0.015(2) 0.007(3)
C9 0.094(8) 0.018(4) 0.057(7) 0.001(3) 0.046(6) 0.017(4)
C10 0.049(3) 0.027(2) 0.043(2) 0.0055(17) 0.021(2) 0.0146(19)
N2A 0.030(2) 0.023(4) 0.020(3) 0.004(2) 0.0063(18) -0.005(3)
C9A 0.039(4) 0.058(6) 0.028(3) 0.004(3) 0.017(3) 0.005(3)
C7A 0.038(2) 0.0281(19) 0.0312(19) 0.0070(15) 0.0085(15) 0.0038(15)
C8A 0.050(3) 0.033(2) 0.040(2) 0.0005(18) 0.000(2) -0.015(2)

loop_
_atom_type_symbol
_atom_type_description
_atom_type_scat_dispersion_real
_atom_type_scat_dispersion_imag
_atom_type_scat_source
C C 0.0033 0.0016 'International Tables Vol C Tables 4.2.6.8 and 6.1.1.4'
H H 0.0000 0.0000 'International Tables Vol C Tables 4.2.6.8 and 6.1.1.4'
N N 0.0061 0.0033 'International Tables Vol C Tables 4.2.6.8 and 6.1.1.4'
O O 0.0106 0.0060 'International Tables Vol C Tables 4.2.6.8 and 6.1.1.4'
Si Si 0.0817 0.0704 'International Tables Vol C Tables 4.2.6.8 and 6.1.1.4'
Ca Ca 0.2262 0.3064 'International Tables Vol C Tables 4.2.6.8 and 6.1.1.4'

loop_
_geom_angle_atom_site_label_1
_geom_angle_atom_site_label_2
_geom_angle_atom_site_label_3
_geom_angle
_geom_angle_site_symmetry_1
_geom_angle_site_symmetry_3
O1 Ca1 O1 71.3(5) . 2_655
O1 Ca1 N1 97.3(3) . 2_655
O1 Ca1 N1 127.2(2) 2_655 2_655
O1 Ca1 N1 127.2(2) . .
O1 Ca1 N1 97.3(3) 2_655 .
N1 Ca1 N1 126.51(8) 2_655 .
O1 Ca1 N2A 4.8(5) . 2_655
O1 Ca1 N2A 68.60(9) 2_655 2_655
N1 Ca1 N2A 95.8(3) 2_655 2_655
N1 Ca1 N2A 130.8(2) . 2_655
O1 Ca1 N2A 68.60(9) . .
O1 Ca1 N2A 4.8(5) 2_655 .
N1 Ca1 N2A 130.8(2) 2_655 .
N1 Ca1 N2A 95.8(3) . .
N2A Ca1 N2A 66.2(6) 2_655 .
O1 Ca1 C7A 49.5(3) . .
O1 Ca1 C7A 32.7(3) 2_655 .
N1 Ca1 C7A 140.10(8) 2_655 .
N1 Ca1 C7A 93.38(8) . .
N2A Ca1 C7A 49.1(3) 2_655 .
N2A Ca1 C7A 28.0(3) . .
O1 Ca1 C7A 32.7(3) . 2_655
O1 Ca1 C7A 49.5(3) 2_655 2_655
N1 Ca1 C7A 93.38(8) 2_655 2_655
N1 Ca1 C7A 140.10(8) . 2_655
N2A Ca1 C7A 28.0(3) 2_655 2_655
N2A Ca1 C7A 49.1(3) . 2_655
C7A Ca1 C7A 46.78(14) . 2_655
O1 Ca1 C6 90.2(3) . 2_655
O1 Ca1 C6 159.5(3) 2_655 2_655
N1 Ca1 C6 62.49(5) 2_655 2_655
N1 Ca1 C6 86.62(5) . 2_655
N2A Ca1 C6 93.6(3) 2_655 2_655
N2A Ca1 C6 155.1(3) . 2_655
C7A Ca1 C6 127.27(8) . 2_655
C7A Ca1 C6 117.17(8) 2_655 2_655
O1 Ca1 Si2 153.3(3) . .
O1 Ca1 Si2 96.5(3) 2_655 .
N1 Ca1 Si2 108.73(4) 2_655 .
N1 Ca1 Si2 28.52(4) . .
N2A Ca1 Si2 155.5(3) 2_655 .
N2A Ca1 Si2 97.4(3) . .
C7A Ca1 Si2 108.05(7) . .
C7A Ca1 Si2 145.80(7) 2_655 .
C6 Ca1 Si2 96.40(4) 2_655 .
O1 Ca1 Si2 96.5(3) . 2_655
O1 Ca1 Si2 153.3(3) 2_655 2_655
N1 Ca1 Si2 28.52(4) 2_655 2_655
N1 Ca1 Si2 108.73(4) . 2_655
N2A Ca1 Si2 97.4(3) 2_655 2_655
N2A Ca1 Si2 155.5(3) . 2_655
C7A Ca1 Si2 145.81(7) . 2_655
C7A Ca1 Si2 108.05(7) 2_655 2_655
C6 Ca1 Si2 34.06(3) 2_655 2_655
Si2 Ca1 Si2 103.45(2) . 2_655
O1 Ca1 Si1 96.9(2) . 2_655
O1 Ca1 Si1 104.1(2) 2_655 2_655
N1 Ca1 Si1 24.15(4) 2_655 2_655
N1 Ca1 Si1 135.34(4) . 2_655
N2A Ca1 Si1 93.6(2) 2_655 2_655
N2A Ca1 Si1 108.1(2) . 2_655
C7A Ca1 Si1 124.92(7) . 2_655
C7A Ca1 Si1 80.67(7) 2_655 2_655
C6 Ca1 Si1 86.61(3) 2_655 2_655
Si2 Ca1 Si1 109.242(16) . 2_655
Si2 Ca1 Si1 52.670(13) 2_655 2_655
N1 Si1 C2 113.74(10) . .
N1 Si1 C1 114.14(11) . .
C2 Si1 C1 106.44(15) . .
N1 Si1 C3 111.24(9) . .
C2 Si1 C3 105.01(12) . .
C1 Si1 C3 105.53(14) . .
N1 Si1 Ca1 33.67(5) . .
C2 Si1 Ca1 126.96(9) . .
C1 Si1 Ca1 124.18(11) . .
C3 Si1 Ca1 77.62(7) . .
N1 Si2 C5 115.32(9) . .
N1 Si2 C4 114.61(10) . .
C5 Si2 C4 106.25(11) . .
N1 Si2 C6 108.13(8) . .
C5 Si2 C6 105.93(10) . .
C4 Si2 C6 105.87(10) . .
N1 Si2 Ca1 40.23(5) . .
C5 Si2 Ca1 130.87(8) . .
C4 Si2 Ca1 122.52(8) . .
C6 Si2 Ca1 68.10(6) . .
Si1 N1 Si2 126.56(9) . .
Si1 N1 Ca1 122.18(8) . .
Si2 N1 Ca1 111.25(7) . .
Si1 C1 H1A 109.5 . .
Si1 C1 H1B 109.5 . .
H1A C1 H1B 109.5 . .
Si1 C1 H1C 109.5 . .
H1A C1 H1C 109.5 . .
H1B C1 H1C 109.5 . .
Si1 C2 H2A 109.5 . .
Si1 C2 H2B 109.5 . .
H2A C2 H2B 109.5 . .
Si1 C2 H2C 109.5 . .
H2A C2 H2C 109.5 . .
H2B C2 H2C 109.5 . .
Si1 C3 H3A 109.5 . .
Si1 C3 H3B 109.5 . .
H3A C3 H3B 109.5 . .
Si1 C3 H3C 109.5 . .
H3A C3 H3C 109.5 . .
H3B C3 H3C 109.5 . .
Si2 C4 H4A 109.5 . .
Si2 C4 H4B 109.5 . .
H4A C4 H4B 109.5 . .
Si2 C4 H4C 109.5 . .
H4A C4 H4C 109.5 . .
H4B C4 H4C 109.5 . .
Si2 C5 H5A 109.5 . .
Si2 C5 H5B 109.5 . .
H5A C5 H5B 109.5 . .
Si2 C5 H5C 109.5 . .
H5A C5 H5C 109.5 . .
H5B C5 H5C 109.5 . .
Si2 C6 H6A 109.5 . .
Si2 C6 H6B 109.5 . .
H6A C6 H6B 109.5 . .
Si2 C6 H6C 109.5 . .
H6A C6 H6C 109.5 . .
H6B C6 H6C 109.5 . .
C10 O1 C9 111.9(6) . .
C10 O1 Ca1 121.2(6) . .
C9 O1 Ca1 126.7(7) . .
O1 C9 H9A 109.5 . .
O1 C9 H9B 109.5 . .
H9A C9 H9B 109.5 . .
O1 C9 H9C 109.5 . .
H9A C9 H9C 109.5 . .
H9B C9 H9C 109.5 . .
O1 C10 C7A 107.3(4) . .
O1 C10 H10A 110.3 . .
C7A C10 H10A 110.3 . .
O1 C10 H10B 110.3 . .
C7A C10 H10B 110.3 . .
H10A C10 H10B 108.5 . .
C9A N2A C7A 109.3(8) . .
C9A N2A C8A 107.9(9) . .
C7A N2A C8A 109.7(7) . .
C9A N2A Ca1 113.2(8) . .
C7A N2A Ca1 94.6(5) . .
C8A N2A Ca1 121.0(5) . .
N2A C9A H9AA 109.5 . .
N2A C9A H9AB 109.5 . .
H9AA C9A H9AB 109.5 . .
N2A C9A H9AC 109.5 . .
H9AA C9A H9AC 109.5 . .
H9AB C9A H9AC 109.5 . .
N2A C7A C10 112.9(5) . .
N2A C7A Ca1 57.4(3) . .
C10 C7A Ca1 81.9(2) . .
N2A C7A H7AA 109.0 . .
C10 C7A H7AA 109.0 . .
Ca1 C7A H7AA 165.9 . .
N2A C7A H7AB 109.0 . .
C10 C7A H7AB 109.0 . .
Ca1 C7A H7AB 75.8 . .
H7AA C7A H7AB 107.8 . .
N2A C8A H8AA 109.5 . .
N2A C8A H8AB 109.5 . .
H8AA C8A H8AB 109.5 . .
N2A C8A H8AC 109.5 . .
H8AA C8A H8AC 109.5 . .
H8AB C8A H8AC 109.5 . .

loop_
_geom_bond_atom_site_label_1
_geom_bond_atom_site_label_2
_geom_bond_distance
_geom_bond_site_symmetry_2
Ca1 O1 2.282(7) .
Ca1 O1 2.282(7) 2_655
Ca1 N1 2.2913(14) 2_655
Ca1 N1 2.2913(15) .
Ca1 N2A 2.634(8) 2_655
Ca1 N2A 2.634(8) .
Ca1 C7A 3.115(4) .
Ca1 C7A 3.115(4) 2_655
Ca1 C6 3.139(2) 2_655
Ca1 Si2 3.3066(6) .
Ca1 Si2 3.3067(6) 2_655
Ca1 Si1 3.4982(5) 2_655
Si1 N1 1.6911(15) .
Si1 C2 1.871(2) .
Si1 C1 1.874(3) .
Si1 C3 1.884(2) .
Si2 N1 1.6940(16) .
Si2 C5 1.880(2) .
Si2 C4 1.882(2) .
Si2 C6 1.8944(19) .
C1 H1A 0.9800 .
C1 H1B 0.9800 .
C1 H1C 0.9800 .
C2 H2A 0.9800 .
C2 H2B 0.9800 .
C2 H2C 0.9800 .
C3 H3A 0.9800 .
C3 H3B 0.9800 .
C3 H3C 0.9800 .
C4 H4A 0.9800 .
C4 H4B 0.9800 .
C4 H4C 0.9800 .
C5 H5A 0.9800 .
C5 H5B 0.9800 .
C5 H5C 0.9800 .
C6 H6A 0.9800 .
C6 H6B 0.9800 .
C6 H6C 0.9800 .
O1 C10 1.439(10) .
O1 C9 1.454(18) .
C9 H9A 0.9800 .
C9 H9B 0.9800 .
C9 H9C 0.9800 .
C10 C7A 1.520(5) .
C10 H10A 0.9900 .
C10 H10B 0.9900 .
N2A C9A 1.442(19) .
N2A C7A 1.466(11) .
N2A C8A 1.484(12) .
C9A H9AA 0.9800 .
C9A H9AB 0.9800 .
C9A H9AC 0.9800 .
C7A H7AA 0.9900 .
C7A H7AB 0.9900 .
C8A H8AA 0.9800 .
C8A H8AB 0.9800 .
C8A H8AC 0.9800 .
